data_4504889
loop_
_publ_author_name
'Zhang, Zheng-Hua'
'Shen, Zhong-Liang'
'Okamura, Taka-aki'
'Zhu, Hui-Fang'
'Sun, Wei-Yin'
'Ueyama, Norikazu'

_publ_section_title
;
 Syntheses and Structures of Two Series of Coordination Frameworks Based
 on the Assembly of 1,3,5-Benzenetriacetic Acid with Lanthanide Metal
 Salts
;
_journal_issue 3
_journal_name_full 'Crystal Growth &amp; Design'
_journal_page_first 1191
_journal_paper_doi 10.1021/cg049600q
_journal_volume 5
_journal_year 2005
_chemical_formula_moiety 'C24 H28 Ce2 O17 '
_chemical_formula_sum 'C24 H28 Ce2 O17'
_chemical_formula_weight 868.70
_chemical_name_systematic
; 
[Ce2(bta)2(H2O)3]-2(H2O)
;
_space_group_IT_number 2
_symmetry_cell_setting triclinic
_symmetry_Int_Tables_number 2
_symmetry_space_group_name_Hall '-P 1'
_symmetry_space_group_name_H-M 'P -1'
_atom_sites_solution_hydrogens geom
_atom_sites_solution_primary direct
_atom_sites_solution_secondary difmap
_audit_creation_method SHELXL-97
_cell_angle_alpha 118.949(19)
_cell_angle_beta 108.30(2)
_cell_angle_gamma 98.387(18)
_cell_formula_units_Z 2
_cell_length_a 11.812(7)
_cell_length_b 12.444(8)
_cell_length_c 12.522(9)
_cell_measurement_reflns_used 8444
_cell_measurement_temperature 200
_cell_measurement_theta_max 27.4
_cell_measurement_theta_min 3.2
_cell_volume 1427.5(17)
_computing_structure_refinement 'SHELXL-97 (Sheldrick, 1997)'
_computing_structure_solution 'SHELXS-97 (Sheldrick, 1997)'
_diffrn_ambient_temperature 200
_diffrn_detector_area_resol_mean 10.00
_diffrn_measured_fraction_theta_full 0.991
_diffrn_measured_fraction_theta_max 0.991
_diffrn_measurement_device_type 'Rigaku RAXIS-RAPID Imaging Plate'
_diffrn_measurement_method \w
_diffrn_radiation_monochromator graphite
_diffrn_radiation_source 'fine-focus sealed tube'
_diffrn_radiation_type MoK\a
_diffrn_radiation_wavelength 0.71075
_diffrn_reflns_av_R_equivalents 0.1129
_diffrn_reflns_av_sigmaI/netI 0.2260
_diffrn_reflns_limit_h_max 14
_diffrn_reflns_limit_h_min -15
_diffrn_reflns_limit_k_max 16
_diffrn_reflns_limit_k_min -15
_diffrn_reflns_limit_l_max 16
_diffrn_reflns_limit_l_min -16
_diffrn_reflns_number 14181
_diffrn_reflns_theta_full 27.45
_diffrn_reflns_theta_max 27.45
_diffrn_reflns_theta_min 3.23
_exptl_absorpt_coefficient_mu 3.229
_exptl_absorpt_correction_T_max 0.851
_exptl_absorpt_correction_T_min 0.731
_exptl_absorpt_correction_type multi-scan
_exptl_absorpt_process_details '(Higashi, 1995)'
_exptl_crystal_colour yellow
_exptl_crystal_density_diffrn 2.021
_exptl_crystal_density_method 'not measured'
_exptl_crystal_description block
_exptl_crystal_F_000 848
_exptl_crystal_size_max 0.100
_exptl_crystal_size_mid 0.100
_exptl_crystal_size_min 0.050
_refine_diff_density_max 2.188
_refine_diff_density_min -1.617
_refine_diff_density_rms 0.244
_refine_ls_extinction_method none
_refine_ls_goodness_of_fit_ref 0.752
_refine_ls_hydrogen_treatment mixed
_refine_ls_matrix_type full
_refine_ls_number_parameters 388
_refine_ls_number_reflns 6480
_refine_ls_number_restraints 246
_refine_ls_restrained_S_all 0.738
_refine_ls_R_factor_all 0.0963
_refine_ls_R_factor_gt 0.0504
_refine_ls_shift/su_max 0.001
_refine_ls_shift/su_mean 0.000
_refine_ls_structure_factor_coef Fsqd
_refine_ls_weighting_details 'calc w=1/[\s^2^(Fo^2^)+(0.0000P)^2^+0.0000P] where P=(Fo^2^+2Fc^2^)/3'
_refine_ls_weighting_scheme calc
_refine_ls_wR_factor_gt 0.0590
_refine_ls_wR_factor_ref 0.0662
_reflns_number_gt 3052
_reflns_number_total 6480
_reflns_threshold_expression I>2\s(I)
_cod_data_source_file cg049600qsi20041127_080139.cif
_cod_data_source_block 2b
_cod_original_cell_volume 1427.5(16)
_cod_database_code 4504889

loop_
_symmetry_equiv_pos_as_xyz
'x, y, z'
'-x, -y, -z'

loop_
_atom_site_label
_atom_site_type_symbol
_atom_site_fract_x
_atom_site_fract_y
_atom_site_fract_z
_atom_site_U_iso_or_equiv
_atom_site_adp_type
_atom_site_occupancy
_atom_site_symmetry_multiplicity
_atom_site_calc_flag
_atom_site_refinement_flags
Ce1 Ce 0.47831(4) 0.17776(3) 0.00985(5) 0.01895(13) Uani 1 1 d .
Ce2 Ce 0.80270(4) 0.75667(4) 0.23604(5) 0.02157(14) Uani 1 1 d .
O1 O 0.6030(4) 0.2324(4) -0.1123(5) 0.0289(14) Uani 1 1 d U
O2 O 0.3969(4) 0.1863(4) -0.1989(5) 0.0258(13) Uani 1 1 d U
O3 O 0.8849(5) 0.7065(4) 0.0538(5) 0.0326(15) Uani 1 1 d U
O4 O 0.3044(4) 0.2769(4) -0.0011(5) 0.0218(13) Uani 1 1 d U
O5 O 1.0419(4) 0.8356(4) 0.3691(5) 0.0288(14) Uani 1 1 d U
O6 O 0.9378(5) 0.6648(4) 0.3567(6) 0.0443(17) Uani 1 1 d U
O7 O 0.5908(4) 0.4150(4) 0.1584(5) 0.0290(14) Uani 1 1 d U
O8 O 0.6686(4) 0.6313(4) 0.2808(5) 0.0260(14) Uani 1 1 d U
O9 O 0.4264(5) 0.2030(4) 0.1927(6) 0.0323(15) Uani 1 1 d U
O10 O 0.4721(4) 0.0228(4) 0.1136(5) 0.0281(14) Uani 1 1 d U
O11 O 0.2669(4) -0.0022(4) -0.1435(5) 0.0272(14) Uani 1 1 d U
O12 O 0.8898(4) 0.9752(4) 0.2742(5) 0.0245(13) Uani 1 1 d U
O13 O 0.6924(4) 0.2234(4) 0.1712(5) 0.0295(15) Uani 1 1 d U
O14 O 0.8370(4) 0.9085(4) 0.4765(5) 0.0261(13) Uani 1 1 d U
O15 O 0.7405(5) 0.5149(4) 0.0643(6) 0.0507(18) Uani 1 1 d U
O16 O 0.9037(5) 0.3993(4) 0.2340(7) 0.065(2) Uani 1 1 d U
O17 O 0.1075(6) 0.6668(6) 0.0231(8) 0.112(3) Uani 1 1 d U
C1 C 1.3918(6) 0.7276(6) 0.3288(8) 0.0217(19) Uani 1 1 d U
C2 C 1.3629(6) 0.5930(6) 0.2566(8) 0.024(2) Uani 1 1 d U
H1 H 1.4072 0.5552 0.2050 0.028 Uiso 1 1 calc R
C3 C 1.2706(6) 0.5126(6) 0.2584(8) 0.026(2) Uani 1 1 d U
C4 C 1.2101(6) 0.5650(6) 0.3381(8) 0.027(2) Uani 1 1 d U
H2 H 1.1513 0.5102 0.3443 0.032 Uiso 1 1 calc R
C5 C 1.2373(6) 0.7039(6) 0.4115(8) 0.025(2) Uani 1 1 d U
C6 C 1.3263(6) 0.7813(6) 0.4023(8) 0.028(2) Uani 1 1 d U
H3 H 1.3421 0.8730 0.4476 0.034 Uiso 1 1 calc R
C11 C 1.5016(7) 0.8164(6) 0.3365(8) 0.029(2) Uani 1 1 d U
H4 H 1.5082 0.9084 0.3951 0.035 Uiso 1 1 calc R
H5 H 1.5814 0.8083 0.3832 0.035 Uiso 1 1 calc R
C12 C 0.5035(6) 0.2060(6) -0.2058(8) 0.0194(19) Uani 1 1 d U
C31 C 1.2390(6) 0.3648(6) 0.1777(8) 0.027(2) Uani 1 1 d U
H6 H 1.3100 0.3450 0.2229 0.032 Uiso 1 1 calc R
H7 H 1.1611 0.3219 0.1771 0.032 Uiso 1 1 calc R
C32 C 0.7822(7) 0.6911(6) -0.0335(8) 0.025(2) Uani 1 1 d U
C51 C 1.1683(6) 0.7649(7) 0.4962(8) 0.033(2) Uani 1 1 d U
H8 H 1.1530 0.7181 0.5385 0.040 Uiso 1 1 calc R
H9 H 1.2208 0.8584 0.5697 0.040 Uiso 1 1 calc R
C52 C 1.0423(7) 0.7541(6) 0.4031(8) 0.030(2) Uani 1 1 d U
C101 C 0.7302(7) 0.6655(6) 0.5313(8) 0.0231(19) Uani 1 1 d U
C102 C 0.6554(7) 0.7357(6) 0.5711(8) 0.029(2) Uani 1 1 d U
H10 H 0.5654 0.6965 0.5176 0.035 Uiso 1 1 calc R
C103 C 0.7084(7) 0.8640(6) 0.6889(8) 0.025(2) Uani 1 1 d U
C104 C 0.8389(6) 0.9191(6) 0.7615(8) 0.026(2) Uani 1 1 d U
H11 H 0.8766 1.0082 0.8375 0.032 Uiso 1 1 calc R
C105 C 0.9178(6) 0.8501(6) 0.7283(8) 0.025(2) Uani 1 1 d U
C106 C 0.8601(7) 0.7212(6) 0.6083(8) 0.029(2) Uani 1 1 d U
H12 H 0.9121 0.6726 0.5807 0.034 Uiso 1 1 calc R
C111 C 0.6689(7) 0.5275(6) 0.4014(7) 0.029(2) Uani 1 1 d U
H13 H 0.7264 0.4782 0.4082 0.035 Uiso 1 1 calc R
H14 H 0.5880 0.4819 0.3940 0.035 Uiso 1 1 calc R
C112 C 0.6412(6) 0.5240(6) 0.2734(9) 0.025(2) Uani 1 1 d U
C131 C 0.6262(7) 0.9371(6) 0.7351(8) 0.029(2) Uani 1 1 d U
H15 H 0.5548 0.9202 0.6546 0.035 Uiso 1 1 calc R
H16 H 0.6769 1.0325 0.7944 0.035 Uiso 1 1 calc R
C132 C 0.4284(7) 0.1000(6) 0.1877(8) 0.0239(19) Uani 1 1 d U
C151 C 1.0614(6) 0.9071(7) 0.8219(8) 0.035(2) Uani 1 1 d U
H17 H 1.0746 0.9675 0.9165 0.041 Uiso 1 1 calc R
H18 H 1.0879 0.8336 0.8173 0.041 Uiso 1 1 calc R
C152 C 0.8481(7) 1.0187(6) 0.2045(8) 0.0237(19) Uani 1 1 d U

loop_
_atom_site_aniso_label
_atom_site_aniso_U_11
_atom_site_aniso_U_22
_atom_site_aniso_U_33
_atom_site_aniso_U_23
_atom_site_aniso_U_13
_atom_site_aniso_U_12
Ce1 0.0183(2) 0.0153(2) 0.0259(3) 0.0115(2) 0.0123(2) 0.0077(2)
Ce2 0.0210(3) 0.0180(2) 0.0304(3) 0.0150(2) 0.0136(3) 0.0087(2)
O1 0.026(3) 0.030(3) 0.043(4) 0.026(3) 0.019(3) 0.013(2)
O2 0.024(3) 0.034(3) 0.040(4) 0.028(3) 0.023(3) 0.016(2)
O3 0.028(3) 0.040(3) 0.027(4) 0.015(3) 0.016(3) 0.011(3)
O4 0.028(3) 0.022(2) 0.023(3) 0.014(2) 0.016(3) 0.014(2)
O5 0.023(3) 0.029(3) 0.039(4) 0.026(3) 0.006(3) 0.011(2)
O6 0.030(3) 0.036(3) 0.071(5) 0.038(3) 0.015(3) 0.011(3)
O7 0.039(3) 0.015(2) 0.022(3) 0.006(2) 0.009(3) 0.010(2)
O8 0.027(3) 0.013(2) 0.040(4) 0.016(2) 0.018(3) 0.003(2)
O9 0.049(3) 0.035(3) 0.051(4) 0.035(3) 0.039(3) 0.031(3)
O10 0.029(3) 0.018(2) 0.042(4) 0.012(3) 0.027(3) 0.012(2)
O11 0.020(3) 0.024(2) 0.046(4) 0.023(3) 0.013(3) 0.014(2)
O12 0.019(3) 0.014(2) 0.038(4) 0.014(3) 0.011(3) 0.005(2)
O13 0.017(3) 0.022(2) 0.049(4) 0.020(3) 0.012(3) 0.009(2)
O14 0.034(3) 0.019(2) 0.029(4) 0.012(2) 0.020(3) 0.010(2)
O15 0.087(4) 0.020(3) 0.035(4) 0.014(3) 0.025(4) 0.005(3)
O16 0.040(4) 0.035(3) 0.127(7) 0.056(4) 0.032(4) 0.012(3)
O17 0.047(4) 0.133(6) 0.103(8) 0.033(5) 0.031(5) 0.037(4)
C1 0.015(4) 0.029(4) 0.031(5) 0.022(4) 0.013(4) 0.011(3)
C2 0.013(4) 0.027(4) 0.033(5) 0.016(4) 0.011(4) 0.011(3)
C3 0.028(4) 0.022(4) 0.026(5) 0.013(4) 0.010(4) 0.010(3)
C4 0.020(4) 0.023(4) 0.031(5) 0.017(4) 0.003(4) 0.006(3)
C5 0.023(4) 0.029(4) 0.029(5) 0.015(4) 0.019(4) 0.011(4)
C6 0.038(5) 0.022(4) 0.029(5) 0.014(4) 0.016(4) 0.019(4)
C11 0.037(5) 0.026(4) 0.029(6) 0.015(4) 0.018(4) 0.019(4)
C12 0.017(4) 0.010(3) 0.039(6) 0.017(4) 0.016(4) 0.006(3)
C31 0.029(4) 0.031(4) 0.034(6) 0.023(4) 0.016(4) 0.021(4)
C32 0.040(5) 0.009(4) 0.029(6) 0.012(4) 0.017(5) 0.007(4)
C51 0.025(4) 0.044(4) 0.035(6) 0.021(4) 0.019(4) 0.011(4)
C52 0.023(4) 0.026(4) 0.037(6) 0.011(4) 0.014(4) 0.023(4)
C101 0.040(5) 0.025(4) 0.029(5) 0.022(4) 0.025(4) 0.023(4)
C102 0.027(4) 0.031(4) 0.029(6) 0.016(4) 0.013(4) 0.008(4)
C103 0.023(4) 0.025(4) 0.037(6) 0.020(4) 0.017(4) 0.013(3)
C104 0.025(4) 0.019(4) 0.039(6) 0.018(4) 0.013(4) 0.011(3)
C105 0.021(4) 0.031(4) 0.042(6) 0.033(4) 0.014(4) 0.009(4)
C106 0.035(5) 0.036(4) 0.043(6) 0.030(4) 0.029(5) 0.028(4)
C111 0.051(5) 0.022(4) 0.026(5) 0.019(4) 0.020(5) 0.016(4)
C112 0.016(4) 0.017(4) 0.053(6) 0.023(4) 0.022(4) 0.010(3)
C131 0.042(5) 0.027(4) 0.040(6) 0.023(4) 0.029(5) 0.023(4)
C132 0.026(4) 0.025(4) 0.026(5) 0.014(4) 0.017(4) 0.013(4)
C151 0.017(4) 0.055(5) 0.039(6) 0.038(5) 0.007(4) 0.001(4)
C152 0.022(4) 0.015(4) 0.022(5) 0.007(4) 0.004(4) 0.000(3)

loop_
_atom_type_symbol
_atom_type_description
_atom_type_scat_dispersion_real
_atom_type_scat_dispersion_imag
_atom_type_scat_source
Ce Ce -0.2486 2.6331 'International Tables Vol C Tables 4.2.6.8 and 6.1.1.4'
O O 0.0106 0.0060 'International Tables Vol C Tables 4.2.6.8 and 6.1.1.4'
C C 0.0033 0.0016 'International Tables Vol C Tables 4.2.6.8 and 6.1.1.4'
H H 0.0000 0.0000 'International Tables Vol C Tables 4.2.6.8 and 6.1.1.4'

loop_
_geom_angle_atom_site_label_1
_geom_angle_atom_site_label_2
_geom_angle_atom_site_label_3
_geom_angle
_geom_angle_site_symmetry_1
_geom_angle_site_symmetry_3
O7 Ce1 O9 85.92(16) . .
O7 Ce1 O13 71.77(15) . .
O9 Ce1 O13 82.12(18) . .
O7 Ce1 O11 145.54(15) . .
O9 Ce1 O11 84.85(17) . .
O13 Ce1 O11 139.06(15) . .
O7 Ce1 O10 137.46(15) . 2_655
O9 Ce1 O10 115.80(16) . 2_655
O13 Ce1 O10 75.52(16) . 2_655
O11 Ce1 O10 75.72(15) . 2_655
O7 Ce1 O4 74.60(15) . .
O9 Ce1 O4 74.69(17) . .
O13 Ce1 O4 140.13(15) . .
O11 Ce1 O4 70.95(14) . .
O10 Ce1 O4 143.99(14) 2_655 .
O7 Ce1 O2 91.28(16) . .
O9 Ce1 O2 141.12(16) . .
O13 Ce1 O2 133.44(15) . .
O11 Ce1 O2 75.85(16) . .
O10 Ce1 O2 91.92(17) 2_655 .
O4 Ce1 O2 67.24(15) . .
O7 Ce1 O1 74.76(16) . .
O9 Ce1 O1 158.99(14) . .
O13 Ce1 O1 84.03(17) . .
O11 Ce1 O1 115.80(17) . .
O10 Ce1 O1 75.50(15) 2_655 .
O4 Ce1 O1 107.16(16) . .
O2 Ce1 O1 49.45(15) . .
O7 Ce1 O10 121.73(17) . .
O9 Ce1 O10 49.01(13) . .
O13 Ce1 O10 67.82(14) . .
O11 Ce1 O10 74.35(16) . .
O10 Ce1 O10 66.83(19) 2_655 .
O4 Ce1 O10 115.19(14) . .
O2 Ce1 O10 146.81(13) . .
O1 Ce1 O10 137.18(14) . .
O7 Ce1 C12 84.38(18) . .
O9 Ce1 C12 162.64(17) . .
O13 Ce1 C12 108.29(18) . .
O11 Ce1 C12 95.11(18) . .
O10 Ce1 C12 80.80(18) 2_655 .
O4 Ce1 C12 88.85(18) . .
O2 Ce1 C12 25.33(15) . .
O1 Ce1 C12 24.31(15) . .
O10 Ce1 C12 147.45(15) . .
O7 Ce1 C132 105.52(19) . .
O9 Ce1 C132 24.05(15) . .
O13 Ce1 C132 75.85(19) . .
O11 Ce1 C132 76.58(18) . .
O10 Ce1 C132 91.79(19) 2_655 .
O4 Ce1 C132 93.41(18) . .
O2 Ce1 C132 150.31(17) . .
O1 Ce1 C132 158.43(18) . .
O10 Ce1 C132 25.15(14) . .
C12 Ce1 C132 170.09(17) . .
O8 Ce2 O12 145.84(15) . .
O8 Ce2 O14 72.74(15) . .
O12 Ce2 O14 79.79(16) . .
O8 Ce2 O15 70.54(17) . .
O12 Ce2 O15 140.84(18) . .
O14 Ce2 O15 138.95(16) . .
O8 Ce2 O5 117.92(17) . .
O12 Ce2 O5 74.21(15) . .
O14 Ce2 O5 77.79(16) . .
O15 Ce2 O5 103.94(18) . .
O8 Ce2 O2 74.64(15) . 2_665
O12 Ce2 O2 80.36(14) . 2_665
O14 Ce2 O2 78.44(16) . 2_665
O15 Ce2 O2 108.32(17) . 2_665
O5 Ce2 O2 147.73(15) . 2_665
O8 Ce2 O3 137.02(14) . .
O12 Ce2 O3 75.26(15) . .
O14 Ce2 O3 147.94(14) . .
O15 Ce2 O3 66.59(16) . .
O5 Ce2 O3 76.29(18) . .
O2 Ce2 O3 116.14(18) 2_665 .
O8 Ce2 O4 115.51(16) . 2_665
O12 Ce2 O4 73.71(15) . 2_665
O14 Ce2 O4 138.92(15) . 2_665
O15 Ce2 O4 75.25(17) . 2_665
O5 Ce2 O4 122.52(16) . 2_665
O2 Ce2 O4 66.72(16) 2_665 2_665
O3 Ce2 O4 50.03(16) . 2_665
O8 Ce2 O6 70.52(16) . .
O12 Ce2 O6 123.91(15) . .
O14 Ce2 O6 79.04(17) . .
O15 Ce2 O6 71.98(19) . .
O5 Ce2 O6 50.75(14) . .
O2 Ce2 O6 142.74(17) 2_665 .
O3 Ce2 O6 98.48(19) . .
O4 Ce2 O6 141.99(16) 2_665 .
O8 Ce2 C52 93.9(2) . .
O12 Ce2 C52 98.83(18) . .
O14 Ce2 C52 76.01(19) . .
O15 Ce2 C52 88.7(2) . .
O5 Ce2 C52 25.35(16) . .
O2 Ce2 C52 154.1(2) 2_665 .
O3 Ce2 C52 88.2(2) . .
O4 Ce2 C52 138.20(19) 2_665 .
O6 Ce2 C52 25.44(15) . .
O8 Ce2 C32 127.70(17) . .
O12 Ce2 C32 75.34(17) . .
O14 Ce2 C32 154.53(16) . .
O15 Ce2 C32 66.44(18) . .
O5 Ce2 C32 100.4(2) . .
O2 Ce2 C32 91.9(2) 2_665 .
O3 Ce2 C32 25.04(17) . .
O4 Ce2 C32 25.23(17) 2_665 .
O6 Ce2 C32 119.8(2) . .
C52 Ce2 C32 113.0(2) . .
C12 O1 Ce1 92.5(4) . .
C12 O2 Ce2 143.0(5) . 2_665
C12 O2 Ce1 96.6(5) . .
Ce2 O2 Ce1 113.23(18) 2_665 .
C32 O3 Ce2 94.8(5) . .
C32 O4 Ce1 151.1(5) 2_665 .
C32 O4 Ce2 94.4(5) 2_665 2_665
Ce1 O4 Ce2 110.95(18) . 2_665
C52 O5 Ce2 96.8(4) . .
C52 O6 Ce2 92.8(4) . .
C112 O7 Ce1 152.2(5) . .
C112 O8 Ce2 142.4(4) . .
C132 O9 Ce1 103.7(4) . .
C132 O10 Ce1 159.5(4) . 2_655
C132 O10 Ce1 86.0(4) . .
Ce1 O10 Ce1 113.17(19) 2_655 .
C152 O11 Ce1 139.2(4) 2_665 .
C152 O12 Ce2 130.6(4) . .
C6 C1 C2 119.1(6) . .
C6 C1 C11 120.2(6) . .
C2 C1 C11 120.5(6) . .
C3 C2 C1 121.0(7) . .
C3 C2 H1 119.5 . .
C1 C2 H1 119.5 . .
C4 C3 C2 120.8(6) . .
C4 C3 C31 118.7(6) . .
C2 C3 C31 120.4(7) . .
C3 C4 C5 118.8(6) . .
C3 C4 H2 120.6 . .
C5 C4 H2 120.6 . .
C6 C5 C4 118.9(7) . .
C6 C5 C51 120.7(6) . .
C4 C5 C51 120.3(6) . .
C1 C6 C5 121.2(6) . .
C1 C6 H3 119.4 . .
C5 C6 H3 119.4 . .
C12 C11 C1 118.1(6) 2_765 .
C12 C11 H4 107.8 2_765 .
C1 C11 H4 107.8 . .
C12 C11 H5 107.8 2_765 .
C1 C11 H5 107.8 . .
H4 C11 H5 107.1 . .
O1 C12 O2 120.4(8) . .
O1 C12 C11 122.2(7) . 2_765
O2 C12 C11 117.1(7) . 2_765
O1 C12 Ce1 63.2(4) . .
O2 C12 Ce1 58.0(4) . .
C11 C12 Ce1 165.6(4) 2_765 .
C32 C31 C3 112.0(6) 2_765 .
C32 C31 H6 109.2 2_765 .
C3 C31 H6 109.2 . .
C32 C31 H7 109.2 2_765 .
C3 C31 H7 109.2 . .
H6 C31 H7 107.9 . .
O3 C32 O4 119.7(8) . 2_665
O3 C32 C31 120.7(7) . 2_765
O4 C32 C31 119.5(8) 2_665 2_765
O3 C32 Ce2 60.2(4) . .
O4 C32 Ce2 60.4(4) 2_665 .
C31 C32 Ce2 170.7(4) 2_765 .
C52 C51 C5 108.1(7) . .
C52 C51 H8 110.1 . .
C5 C51 H8 110.1 . .
C52 C51 H9 110.1 . .
C5 C51 H9 110.1 . .
H8 C51 H9 108.4 . .
O6 C52 O5 119.5(7) . .
O6 C52 C51 121.6(7) . .
O5 C52 C51 118.8(6) . .
O6 C52 Ce2 61.8(4) . .
O5 C52 Ce2 57.9(4) . .
C51 C52 Ce2 175.3(5) . .
C102 C101 C106 119.5(7) . .
C102 C101 C111 119.9(7) . .
C106 C101 C111 120.6(7) . .
C101 C102 C103 121.6(7) . .
C101 C102 H10 119.2 . .
C103 C102 H10 119.2 . .
C104 C103 C102 117.7(7) . .
C104 C103 C131 121.0(6) . .
C102 C103 C131 121.3(6) . .
C103 C104 C105 122.6(7) . .
C103 C104 H11 118.7 . .
C105 C104 H11 118.7 . .
C104 C105 C106 117.5(6) . .
C104 C105 C151 121.6(7) . .
C106 C105 C151 120.8(7) . .
C101 C106 C105 120.9(7) . .
C101 C106 H12 119.5 . .
C105 C106 H12 119.5 . .
C112 C111 C101 114.0(6) . .
C112 C111 H13 108.7 . .
C101 C111 H13 108.7 . .
C112 C111 H14 108.7 . .
C101 C111 H14 108.7 . .
H13 C111 H14 107.6 . .
O7 C112 O8 119.7(8) . .
O7 C112 C111 120.3(6) . .
O8 C112 C111 120.0(6) . .
C103 C131 C132 113.6(6) . 2_666
C103 C131 H15 108.8 . .
C132 C131 H15 108.8 2_666 .
C103 C131 H16 108.8 . .
C132 C131 H16 108.8 2_666 .
H15 C131 H16 107.7 . .
O9 C132 O10 120.4(7) . .
O9 C132 C131 120.4(6) . 2_666
O10 C132 C131 119.2(6) . 2_666
O9 C132 Ce1 52.3(4) . .
O10 C132 Ce1 68.8(4) . .
C131 C132 Ce1 167.0(5) 2_666 .
C152 C151 C105 118.4(7) 2_776 .
C152 C151 H17 107.7 2_776 .
C105 C151 H17 107.7 . .
C152 C151 H18 107.7 2_776 .
C105 C151 H18 107.7 . .
H17 C151 H18 107.1 . .
O12 C152 O11 126.6(7) . 2_665
O12 C152 C151 120.3(7) . 2_776
O11 C152 C151 112.9(7) 2_665 2_776

loop_
_geom_bond_atom_site_label_1
_geom_bond_atom_site_label_2
_geom_bond_distance
_geom_bond_site_symmetry_2
Ce1 O7 2.435(4) .
Ce1 O9 2.441(5) .
Ce1 O13 2.462(5) .
Ce1 O11 2.476(4) .
Ce1 O10 2.495(4) 2_655
Ce1 O4 2.547(5) .
Ce1 O2 2.547(6) .
Ce1 O1 2.665(5) .
Ce1 O10 2.802(5) .
Ce1 C12 2.983(8) .
Ce1 C132 2.999(8) .
Ce2 O8 2.437(4) .
Ce2 O12 2.509(4) .
Ce2 O14 2.511(5) .
Ce2 O15 2.513(5) .
Ce2 O5 2.524(5) .
Ce2 O2 2.529(5) 2_665
Ce2 O3 2.594(5) .
Ce2 O4 2.598(6) 2_665
Ce2 O6 2.612(5) .
Ce2 C52 2.960(8) .
Ce2 C32 2.979(9) .
O1 C12 1.229(8) .
O2 C12 1.285(7) .
O2 Ce2 2.529(5) 2_665
O3 C32 1.265(9) .
O4 C32 1.274(8) 2_665
O4 Ce2 2.598(6) 2_665
O5 C52 1.276(8) .
O6 C52 1.273(7) .
O7 C112 1.267(8) .
O8 C112 1.277(7) .
O9 C132 1.257(7) .
O10 C132 1.278(7) .
O10 Ce1 2.495(4) 2_655
O11 C152 1.260(8) 2_665
O12 C152 1.250(9) .
C1 C6 1.377(9) .
C1 C2 1.383(8) .
C1 C11 1.521(8) .
C2 C3 1.382(8) .
C2 H1 0.9500 .
C3 C4 1.372(9) .
C3 C31 1.519(8) .
C4 C5 1.431(8) .
C4 H2 0.9500 .
C5 C6 1.391(9) .
C5 C51 1.520(9) .
C6 H3 0.9500 .
C11 C12 1.500(10) 2_765
C11 H4 0.9900 .
C11 H5 0.9900 .
C12 C11 1.500(10) 2_765
C31 C32 1.503(10) 2_765
C31 H6 0.9900 .
C31 H7 0.9900 .
C32 O4 1.274(8) 2_665
C32 C31 1.503(10) 2_765
C51 C52 1.514(10) .
C51 H8 0.9900 .
C51 H9 0.9900 .
C101 C102 1.368(9) .
C101 C106 1.371(9) .
C101 C111 1.520(8) .
C102 C103 1.402(8) .
C102 H10 0.9500 .
C103 C104 1.372(9) .
C103 C131 1.485(9) .
C104 C105 1.382(9) .
C104 H11 0.9500 .
C105 C106 1.414(9) .
C105 C151 1.533(9) .
C106 H12 0.9500 .
C111 C112 1.509(10) .
C111 H13 0.9900 .
C111 H14 0.9900 .
C131 C132 1.516(10) 2_666
C131 H15 0.9900 .
C131 H16 0.9900 .
C132 C131 1.516(10) 2_666
C151 C152 1.528(9) 2_776
C151 H17 0.9900 .
C151 H18 0.9900 .
C152 O11 1.260(8) 2_665
C152 C151 1.528(9) 2_776

loop_
_geom_torsion_atom_site_label_1
_geom_torsion_atom_site_label_2
_geom_torsion_atom_site_label_3
_geom_torsion_atom_site_label_4
_geom_torsion
_geom_torsion_site_symmetry_1
_geom_torsion_site_symmetry_4
O7 Ce1 O1 C12 -110.9(4) . .
O9 Ce1 O1 C12 -134.6(5) . .
O13 Ce1 O1 C12 176.4(4) . .
O11 Ce1 O1 C12 33.9(4) . .
O10 Ce1 O1 C12 99.9(4) 2_655 .
O4 Ce1 O1 C12 -42.8(4) . .
O2 Ce1 O1 C12 -5.6(4) . .
O10 Ce1 O1 C12 128.6(4) . .
C132 Ce1 O1 C12 155.4(5) . .
O7 Ce1 O2 C12 74.0(4) . .
O9 Ce1 O2 C12 159.1(3) . .
O13 Ce1 O2 C12 8.2(4) . .
O11 Ce1 O2 C12 -138.4(4) . .
O10 Ce1 O2 C12 -63.6(4) 2_655 .
O4 Ce1 O2 C12 146.7(4) . .
O1 Ce1 O2 C12 5.4(4) . .
O10 Ce1 O2 C12 -111.7(4) . .
C132 Ce1 O2 C12 -160.6(4) . .
O7 Ce1 O2 Ce2 -83.65(18) . 2_665
O9 Ce1 O2 Ce2 1.4(3) . 2_665
O13 Ce1 O2 Ce2 -149.45(15) . 2_665
O11 Ce1 O2 Ce2 64.02(17) . 2_665
O10 Ce1 O2 Ce2 138.78(16) 2_655 2_665
O4 Ce1 O2 Ce2 -10.95(13) . 2_665
O1 Ce1 O2 Ce2 -152.2(2) . 2_665
O10 Ce1 O2 Ce2 90.7(3) . 2_665
C12 Ce1 O2 Ce2 -157.6(5) . 2_665
C132 Ce1 O2 Ce2 41.8(4) . 2_665
O8 Ce2 O3 C32 79.8(5) . .
O12 Ce2 O3 C32 -86.8(4) . .
O14 Ce2 O3 C32 -126.9(4) . .
O15 Ce2 O3 C32 84.1(4) . .
O5 Ce2 O3 C32 -163.8(4) . .
O2 Ce2 O3 C32 -15.6(4) 2_665 .
O4 Ce2 O3 C32 -5.9(3) 2_665 .
O6 Ce2 O3 C32 150.2(4) . .
C52 Ce2 O3 C32 173.5(4) . .
O7 Ce1 O4 C32 -101.8(9) . 2_665
O9 Ce1 O4 C32 -11.9(8) . 2_665
O13 Ce1 O4 C32 -68.5(9) . 2_665
O11 Ce1 O4 C32 77.9(9) . 2_665
O10 Ce1 O4 C32 101.1(9) 2_655 2_665
O2 Ce1 O4 C32 160.1(9) . 2_665
O1 Ce1 O4 C32 -170.1(8) . 2_665
O10 Ce1 O4 C32 16.4(9) . 2_665
C12 Ce1 O4 C32 173.7(9) . 2_665
C132 Ce1 O4 C32 3.4(9) . 2_665
O7 Ce1 O4 Ce2 108.57(19) . 2_665
O9 Ce1 O4 Ce2 -161.49(18) . 2_665
O13 Ce1 O4 Ce2 141.8(2) . 2_665
O11 Ce1 O4 Ce2 -71.72(18) . 2_665
O10 Ce1 O4 Ce2 -48.5(3) 2_655 2_665
O2 Ce1 O4 Ce2 10.48(13) . 2_665
O1 Ce1 O4 Ce2 40.32(18) . 2_665
O10 Ce1 O4 Ce2 -133.18(15) . 2_665
C12 Ce1 O4 Ce2 24.08(17) . 2_665
C132 Ce1 O4 Ce2 -146.26(17) . 2_665
O8 Ce2 O5 C52 20.3(5) . .
O12 Ce2 O5 C52 165.8(5) . .
O14 Ce2 O5 C52 83.1(5) . .
O15 Ce2 O5 C52 -54.8(5) . .
O2 Ce2 O5 C52 126.4(5) 2_665 .
O3 Ce2 O5 C52 -116.0(5) . .
O4 Ce2 O5 C52 -136.0(4) 2_665 .
O6 Ce2 O5 C52 -2.7(4) . .
C32 Ce2 O5 C52 -122.9(5) . .
O8 Ce2 O6 C52 -155.8(5) . .
O12 Ce2 O6 C52 -10.8(5) . .
O14 Ce2 O6 C52 -80.4(5) . .
O15 Ce2 O6 C52 129.0(5) . .
O5 Ce2 O6 C52 2.7(4) . .
O2 Ce2 O6 C52 -134.2(4) 2_665 .
O3 Ce2 O6 C52 67.1(5) . .
O4 Ce2 O6 C52 97.4(5) 2_665 .
C32 Ce2 O6 C52 81.2(5) . .
O9 Ce1 O7 C112 15.6(10) . .
O13 Ce1 O7 C112 -67.4(9) . .
O11 Ce1 O7 C112 90.4(10) . .
O10 Ce1 O7 C112 -108.9(9) 2_655 .
O4 Ce1 O7 C112 90.9(10) . .
O2 Ce1 O7 C112 156.8(10) . .
O1 Ce1 O7 C112 -156.0(10) . .
O10 Ce1 O7 C112 -19.5(10) . .
C12 Ce1 O7 C112 -178.8(10) . .
C132 Ce1 O7 C112 1.6(10) . .
O12 Ce2 O8 C112 -166.7(7) . .
O14 Ce2 O8 C112 -128.7(8) . .
O15 Ce2 O8 C112 32.6(8) . .
O5 Ce2 O8 C112 -63.2(8) . .
O2 Ce2 O8 C112 148.9(8) 2_665 .
O3 Ce2 O8 C112 36.9(9) . .
O4 Ce2 O8 C112 94.7(8) 2_665 .
O6 Ce2 O8 C112 -44.5(8) . .
C52 Ce2 O8 C112 -54.7(8) . .
C32 Ce2 O8 C112 68.6(9) . .
O7 Ce1 O9 C132 -144.9(5) . .
O13 Ce1 O9 C132 -72.8(5) . .
O11 Ce1 O9 C132 68.3(5) . .
O10 Ce1 O9 C132 -3.1(5) 2_655 .
O4 Ce1 O9 C132 139.9(5) . .
O2 Ce1 O9 C132 128.1(4) . .
O1 Ce1 O9 C132 -122.0(5) . .
O10 Ce1 O9 C132 -5.4(4) . .
C12 Ce1 O9 C132 158.9(5) . .
O7 Ce1 O10 C132 54.8(4) . .
O9 Ce1 O10 C132 5.2(4) . .
O13 Ce1 O10 C132 104.3(4) . .
O11 Ce1 O10 C132 -91.7(4) . .
O10 Ce1 O10 C132 -172.5(5) 2_655 .
O4 Ce1 O10 C132 -32.1(4) . .
O2 Ce1 O10 C132 -118.5(4) . .
O1 Ce1 O10 C132 157.1(4) . .
C12 Ce1 O10 C132 -166.2(4) . .
O7 Ce1 O10 Ce1 -132.66(18) . 2_655
O9 Ce1 O10 Ce1 177.7(3) . 2_655
O13 Ce1 O10 Ce1 -83.15(19) . 2_655
O11 Ce1 O10 Ce1 80.87(19) . 2_655
O10 Ce1 O10 Ce1 0.0 2_655 2_655
O4 Ce1 O10 Ce1 140.44(16) . 2_655
O2 Ce1 O10 Ce1 54.0(3) . 2_655
O1 Ce1 O10 Ce1 -30.4(3) . 2_655
C12 Ce1 O10 Ce1 6.4(4) . 2_655
C132 Ce1 O10 Ce1 172.5(5) . 2_655
O7 Ce1 O11 C152 14.2(10) . 2_665
O9 Ce1 O11 C152 89.2(8) . 2_665
O13 Ce1 O11 C152 160.9(8) . 2_665
O10 Ce1 O11 C152 -152.5(9) 2_655 2_665
O4 Ce1 O11 C152 13.7(8) . 2_665
O2 Ce1 O11 C152 -56.8(8) . 2_665
O1 Ce1 O11 C152 -86.7(8) . 2_665
O10 Ce1 O11 C152 138.0(8) . 2_665
C12 Ce1 O11 C152 -73.4(8) . 2_665
C132 Ce1 O11 C152 112.1(8) . 2_665
O8 Ce2 O12 C152 -92.4(7) . .
O14 Ce2 O12 C152 -129.1(7) . .
O15 Ce2 O12 C152 58.0(8) . .
O5 Ce2 O12 C152 150.8(7) . .
O2 Ce2 O12 C152 -49.2(7) 2_665 .
O3 Ce2 O12 C152 71.2(7) . .
O4 Ce2 O12 C152 19.2(7) 2_665 .
O6 Ce2 O12 C152 161.6(6) . .
C52 Ce2 O12 C152 157.0(7) . .
C32 Ce2 O12 C152 45.3(7) . .
C6 C1 C2 C3 -0.6(12) . .
C11 C1 C2 C3 174.5(7) . .
C1 C2 C3 C4 -3.7(12) . .
C1 C2 C3 C31 179.5(7) . .
C2 C3 C4 C5 4.7(12) . .
C31 C3 C4 C5 -178.4(7) . .
C3 C4 C5 C6 -1.5(11) . .
C3 C4 C5 C51 177.5(7) . .
C2 C1 C6 C5 3.7(12) . .
C11 C1 C6 C5 -171.3(7) . .
C4 C5 C6 C1 -2.7(12) . .
C51 C5 C6 C1 178.3(7) . .
C6 C1 C11 C12 -125.3(8) . 2_765
C2 C1 C11 C12 59.7(10) . 2_765
Ce1 O1 C12 O2 9.8(6) . .
Ce1 O1 C12 C11 -164.6(6) . 2_765
Ce2 O2 C12 O1 134.1(7) 2_665 .
Ce1 O2 C12 O1 -10.4(7) . .
Ce2 O2 C12 C11 -51.2(10) 2_665 2_765
Ce1 O2 C12 C11 164.4(5) . 2_765
Ce2 O2 C12 Ce1 144.5(8) 2_665 .
O7 Ce1 C12 O1 64.9(4) . .
O9 Ce1 C12 O1 121.2(6) . .
O13 Ce1 C12 O1 -3.8(4) . .
O11 Ce1 C12 O1 -149.7(4) . .
O10 Ce1 C12 O1 -75.1(4) 2_655 .
O4 Ce1 C12 O1 139.6(4) . .
O2 Ce1 C12 O1 170.0(7) . .
O10 Ce1 C12 O1 -81.0(5) . .
O7 Ce1 C12 O2 -105.1(4) . .
O9 Ce1 C12 O2 -48.7(7) . .
O13 Ce1 C12 O2 -173.8(3) . .
O11 Ce1 C12 O2 40.3(4) . .
O10 Ce1 C12 O2 114.9(4) 2_655 .
O4 Ce1 C12 O2 -30.4(4) . .
O1 Ce1 C12 O2 -170.0(7) . .
O10 Ce1 C12 O2 109.0(4) . .
O7 Ce1 C12 C11 -180(2) . 2_765
O9 Ce1 C12 C11 -123(2) . 2_765
O13 Ce1 C12 C11 112(2) . 2_765
O11 Ce1 C12 C11 -34(2) . 2_765
O10 Ce1 C12 C11 41(2) 2_655 2_765
O4 Ce1 C12 C11 -105(2) . 2_765
O2 Ce1 C12 C11 -74(2) . 2_765
O1 Ce1 C12 C11 116(2) . 2_765
O10 Ce1 C12 C11 35(2) . 2_765
C4 C3 C31 C32 134.5(8) . 2_765
C2 C3 C31 C32 -48.6(10) . 2_765
Ce2 O3 C32 O4 10.7(6) . 2_665
Ce2 O3 C32 C31 -169.2(5) . 2_765
O8 Ce2 C32 O3 -122.0(4) . .
O12 Ce2 C32 O3 86.5(4) . .
O14 Ce2 C32 O3 99.3(6) . .
O15 Ce2 C32 O3 -84.8(4) . .
O5 Ce2 C32 O3 16.0(4) . .
O2 Ce2 C32 O3 166.0(4) 2_665 .
O4 Ce2 C32 O3 169.3(6) 2_665 .
O6 Ce2 C32 O3 -34.5(4) . .
C52 Ce2 C32 O3 -7.0(4) . .
O8 Ce2 C32 O4 68.7(4) . 2_665
O12 Ce2 C32 O4 -82.8(3) . 2_665
O14 Ce2 C32 O4 -69.9(6) . 2_665
O15 Ce2 C32 O4 105.9(4) . 2_665
O5 Ce2 C32 O4 -153.3(3) . 2_665
O2 Ce2 C32 O4 -3.3(3) 2_665 2_665
O3 Ce2 C32 O4 -169.3(6) . 2_665
O6 Ce2 C32 O4 156.2(3) . 2_665
C52 Ce2 C32 O4 -176.3(3) . 2_665
C6 C5 C51 C52 94.2(8) . .
C4 C5 C51 C52 -84.8(9) . .
Ce2 O6 C52 O5 -4.7(7) . .
Ce2 O6 C52 C51 176.3(7) . .
Ce2 O5 C52 O6 4.9(8) . .
Ce2 O5 C52 C51 -176.1(6) . .
C5 C51 C52 O6 100.4(8) . .
C5 C51 C52 O5 -78.6(8) . .
O8 Ce2 C52 O6 22.8(5) . .
O12 Ce2 C52 O6 171.0(4) . .
O14 Ce2 C52 O6 93.9(5) . .
O15 Ce2 C52 O6 -47.6(5) . .
O5 Ce2 C52 O6 -175.2(8) . .
O2 Ce2 C52 O6 84.9(5) 2_665 .
O3 Ce2 C52 O6 -114.3(4) . .
O4 Ce2 C52 O6 -113.6(5) 2_665 .
C32 Ce2 C52 O6 -111.3(5) . .
O8 Ce2 C52 O5 -162.1(4) . .
O12 Ce2 C52 O5 -13.9(5) . .
O14 Ce2 C52 O5 -91.0(4) . .
O15 Ce2 C52 O5 127.5(5) . .
O2 Ce2 C52 O5 -100.0(6) 2_665 .
O3 Ce2 C52 O5 60.9(4) . .
O4 Ce2 C52 O5 61.5(5) 2_665 .
O6 Ce2 C52 O5 175.2(8) . .
C32 Ce2 C52 O5 63.9(5) . .
C106 C101 C102 C103 0.3(12) . .
C111 C101 C102 C103 -178.8(7) . .
C101 C102 C103 C104 1.9(12) . .
C101 C102 C103 C131 -176.9(8) . .
C102 C103 C104 C105 -4.7(12) . .
C131 C103 C104 C105 174.2(7) . .
C103 C104 C105 C106 5.1(12) . .
C103 C104 C105 C151 -171.3(7) . .
C102 C101 C106 C105 0.1(12) . .
C111 C101 C106 C105 179.2(7) . .
C104 C105 C106 C101 -2.7(12) . .
C151 C105 C106 C101 173.8(7) . .
C102 C101 C111 C112 82.9(9) . .
C106 C101 C111 C112 -96.2(9) . .
Ce1 O7 C112 O8 -165.6(6) . .
Ce1 O7 C112 C111 14.3(14) . .
Ce2 O8 C112 O7 -63.2(10) . .
Ce2 O8 C112 C111 116.9(8) . .
C101 C111 C112 O7 179.7(6) . .
C101 C111 C112 O8 -0.3(10) . .
C104 C103 C131 C132 -98.3(8) . 2_666
C102 C103 C131 C132 80.5(10) . 2_666
Ce1 O9 C132 O10 10.5(8) . .
Ce1 O9 C132 C131 -167.0(6) . 2_666
Ce1 O10 C132 O9 -169.0(9) 2_655 .
Ce1 O10 C132 O9 -8.9(7) . .
Ce1 O10 C132 C131 8.5(19) 2_655 2_666
Ce1 O10 C132 C131 168.6(6) . 2_666
Ce1 O10 C132 Ce1 -160.1(14) 2_655 .
O7 Ce1 C132 O9 36.5(5) . .
O13 Ce1 C132 O9 102.6(5) . .
O11 Ce1 C132 O9 -108.0(5) . .
O10 Ce1 C132 O9 177.2(4) 2_655 .
O4 Ce1 C132 O9 -38.5(5) . .
O2 Ce1 C132 O9 -85.8(5) . .
O1 Ce1 C132 O9 124.2(5) . .
O10 Ce1 C132 O9 170.3(7) . .
O7 Ce1 C132 O10 -133.8(4) . .
O9 Ce1 C132 O10 -170.3(7) . .
O13 Ce1 C132 O10 -67.7(4) . .
O11 Ce1 C132 O10 81.7(4) . .
O10 Ce1 C132 O10 6.9(4) 2_655 .
O4 Ce1 C132 O10 151.2(4) . .
O2 Ce1 C132 O10 103.9(5) . .
O1 Ce1 C132 O10 -46.1(6) . .
O7 Ce1 C132 C131 96(2) . 2_666
O9 Ce1 C132 C131 59(2) . 2_666
O13 Ce1 C132 C131 162(2) . 2_666
O11 Ce1 C132 C131 -48(2) . 2_666
O10 Ce1 C132 C131 -123(2) 2_655 2_666
O4 Ce1 C132 C131 21(2) . 2_666
O2 Ce1 C132 C131 -26(2) . 2_666
O1 Ce1 C132 C131 -176.3(18) . 2_666
O10 Ce1 C132 C131 -130(2) . 2_666
C104 C105 C151 C152 -93.9(9) . 2_776
C106 C105 C151 C152 89.9(9) . 2_776
Ce2 O12 C152 O11 40.0(12) . 2_665
Ce2 O12 C152 C151 -135.7(5) . 2_776
